data_7059588
loop_
_publ_author_name
'Bano, Kulsum'
'Anga, Srinivas'
'Jain, Archana'
'Nayek, Hari Pada'
'Panda, Tarun K.'

_publ_section_title
;
 Hydroamination of isocyanates and isothiocyanates by alkaline earth metal
 initiators supported by a bulky iminopyrrolyl ligand
;
_journal_issue 22
_journal_name_full 'New Journal of Chemistry'
_journal_page_first 9419
_journal_page_last 9428
_journal_paper_doi 10.1039/D0NJ01509A
_journal_volume 44
_journal_year 2020
_chemical_formula_sum 'C44 H50 I N3 O3 Sr'
_chemical_formula_weight 883.39
_space_group_crystal_system triclinic
_space_group_IT_number 2
_space_group_name_Hall '-P 1'
_space_group_name_H-M_alt 'P -1'
_atom_sites_solution_hydrogens geom
_audit_creation_method SHELXL-2014/7
_audit_update_record
;
2020-05-03 deposited with the CCDC.	2020-05-06 downloaded from the CCDC.
;
_cell_angle_alpha 78.773(6)
_cell_angle_beta 81.432(6)
_cell_angle_gamma 76.264(6)
_cell_formula_units_Z 2
_cell_length_a 9.8088(7)
_cell_length_b 10.7270(7)
_cell_length_c 20.2376(14)
_cell_measurement_reflns_used 8542
_cell_measurement_temperature 150(2)
_cell_measurement_theta_max 70.6127
_cell_measurement_theta_min 4.3030
_cell_volume 2017.1(2)
_computing_cell_refinement
'CrysAlisPro, Agilent Technologies,Version 1.171.35.19 (release 27-10-2011CrysAlis171 .NET)(compiled Oct 27'
_computing_data_collection
'CrysAlisPro, Agilent Technologies,Version 1.171.35.19 (release 27-10-2011CrysAlis171 .NET)(compiled Oct 27'
_computing_data_reduction
'CrysAlisPro, Agilent Technologies,Version 1.171.35.19 (release 27-10-2011CrysAlis171 .NET)(compiled Oct 27'
_computing_molecular_graphics 'DIAMOND & Olex 2.1'
_computing_publication_material WinGX
_computing_structure_refinement 'SHELXL-2014/7 (Sheldrick, 2014)'
_computing_structure_solution 'SHELXL-2014/7 (Sheldrick, 2014)'
_diffrn_ambient_temperature 150(2)
_diffrn_measured_fraction_theta_full 0.942
_diffrn_measured_fraction_theta_max 0.920
_diffrn_measurement_device_type 'SuperNova, Dual, Cu at zero, Eos'
_diffrn_radiation_type CuK\a
_diffrn_radiation_wavelength 1.54184
_diffrn_reflns_av_R_equivalents 0.0343
_diffrn_reflns_av_unetI/netI 0.0422
_diffrn_reflns_Laue_measured_fraction_full 0.942
_diffrn_reflns_Laue_measured_fraction_max 0.920
_diffrn_reflns_limit_h_max 11
_diffrn_reflns_limit_h_min -11
_diffrn_reflns_limit_k_max 13
_diffrn_reflns_limit_k_min -11
_diffrn_reflns_limit_l_max 24
_diffrn_reflns_limit_l_min -23
_diffrn_reflns_number 12951
_diffrn_reflns_point_group_measured_fraction_full 0.942
_diffrn_reflns_point_group_measured_fraction_max 0.920
_diffrn_reflns_theta_full 67.684
_diffrn_reflns_theta_max 70.758
_diffrn_reflns_theta_min 4.303
_diffrn_source 'SuperNova (Cu) X-ray Source'
_exptl_absorpt_coefficient_mu 8.192
_exptl_absorpt_correction_T_max 1.00000
_exptl_absorpt_correction_T_min 0.34657
_exptl_absorpt_correction_type multi-scan
_exptl_crystal_colour yellow
_exptl_crystal_density_diffrn 1.454
_exptl_crystal_description block
_exptl_crystal_F_000 900
_exptl_crystal_size_max 0.33
_exptl_crystal_size_mid 0.29
_exptl_crystal_size_min 0.23
_refine_diff_density_max 0.860
_refine_diff_density_min -1.323
_refine_diff_density_rms 0.095
_refine_ls_extinction_method none
_refine_ls_goodness_of_fit_ref 1.039
_refine_ls_hydrogen_treatment constr
_refine_ls_matrix_type full
_refine_ls_number_parameters 469
_refine_ls_number_reflns 7126
_refine_ls_number_restraints 0
_refine_ls_restrained_S_all 1.039
_refine_ls_R_factor_all 0.0393
_refine_ls_R_factor_gt 0.0378
_refine_ls_shift/su_max 0.001
_refine_ls_shift/su_mean 0.000
_refine_ls_structure_factor_coef Fsqd
_refine_ls_weighting_details 'w=1/[\s^2^(Fo^2^)+(0.0676P)^2^+0.4309P] where P=(Fo^2^+2Fc^2^)/3'
_refine_ls_weighting_scheme calc
_refine_ls_wR_factor_gt 0.1039
_refine_ls_wR_factor_ref 0.1057
_reflns_Friedel_coverage 0.000
_reflns_number_gt 6826
_reflns_number_total 7126
_reflns_threshold_expression 'I > 2\s(I)'
_cod_data_source_file d0nj01509a2.cif
_cod_data_source_block 3
_cod_depositor_comments
;Adding full bibliography for 7059585--7059589.cif.

 Adding full bibliography for 7059585--7059589.cif.
;
_cod_original_cell_volume 2017.1(3)
_cod_database_code 7059588
_shelx_shelxl_version_number 2014/7
_shelx_space_group_comment
;
The symmetry employed for this shelxl refinement is uniquely defined
by the following loop, which should always be used as a source of
symmetry information in preference to the above space-group names.
They are only intended as comments.
;

loop_
_space_group_symop_operation_xyz
'x, y, z'
'-x, -y, -z'

loop_
_atom_site_label
_atom_site_type_symbol
_atom_site_fract_x
_atom_site_fract_y
_atom_site_fract_z
_atom_site_U_iso_or_equiv
_atom_site_adp_type
_atom_site_occupancy
_atom_site_site_symmetry_order
_atom_site_calc_flag
_atom_site_refinement_flags_posn
_atom_site_refinement_flags_adp
_atom_site_refinement_flags_occupancy
_atom_site_disorder_assembly
_atom_site_disorder_group
Sr1 Sr -0.21713(3) 0.65475(3) 0.26689(2) 0.02447(9) Uani 1 1 d . . . . .
I1 I -0.00349(2) 0.40079(2) 0.34348(2) 0.03364(9) Uani 1 1 d . . . . .
O1 O -0.0361(3) 0.7970(2) 0.23362(11) 0.0345(5) Uani 1 1 d . . . . .
O2 O -0.2681(3) 0.6842(2) 0.39340(11) 0.0353(5) Uani 1 1 d . . . . .
O3 O -0.4340(3) 0.5581(2) 0.28673(12) 0.0341(5) Uani 1 1 d . . . . .
N1 N -0.3150(3) 0.7525(2) 0.15628(12) 0.0227(5) Uani 1 1 d . . . . .
N2 N -0.4503(3) 0.9084(2) 0.25392(13) 0.0265(6) Uani 1 1 d . . . . .
N3 N -0.1230(3) 0.5171(2) 0.15595(13) 0.0274(6) Uani 1 1 d . . . . .
C1 C -0.2903(3) 0.6910(3) 0.10152(15) 0.0269(7) Uani 1 1 d . . . . .
C2 C -0.3779(4) 0.7587(3) 0.05123(16) 0.0329(7) Uani 1 1 d . . . . .
H19 H -0.3806 0.7356 0.0096 0.039 Uiso 1 1 calc R U . . .
C3 C -0.4596(4) 0.8676(3) 0.07667(16) 0.0312(7) Uani 1 1 d . . . . .
H15 H -0.5273 0.9325 0.0551 0.037 Uiso 1 1 calc R U . . .
C4 C -0.4192(3) 0.8598(3) 0.14172(15) 0.0251(6) Uani 1 1 d . . . . .
C5 C -0.4804(3) 0.9398(3) 0.19242(15) 0.0240(6) Uani 1 1 d . . . . .
H4 H -0.5444 1.0174 0.1802 0.029 Uiso 1 1 calc R U . . .
C6 C -0.1894(4) 0.5673(3) 0.10358(15) 0.0270(7) Uani 1 1 d . . . . .
H17 H -0.1727 0.5239 0.0667 0.032 Uiso 1 1 calc R U . . .
C7 C -0.5271(4) 0.9992(3) 0.30007(16) 0.0281(7) Uani 1 1 d . . . . .
H35 H -0.5764 1.0774 0.2722 0.034 Uiso 1 1 calc R U . . .
C8 C -0.4225(4) 1.0404(3) 0.33593(16) 0.0280(7) Uani 1 1 d . . . . .
C9 C -0.2983(4) 1.0685(3) 0.29955(18) 0.0335(8) Uani 1 1 d . . . . .
H12 H -0.2763 1.0546 0.2549 0.040 Uiso 1 1 calc R U . . .
C10 C -0.2073(4) 1.1167(3) 0.32864(19) 0.0373(8) Uani 1 1 d . . . . .
H37 H -0.1251 1.1355 0.3034 0.045 Uiso 1 1 calc R U . . .
C11 C -0.2378(4) 1.1373(3) 0.39544(19) 0.0369(8) Uani 1 1 d . . . . .
H1D H -0.1771 1.1704 0.4151 0.044 Uiso 1 1 calc R U . . .
C12 C -0.3604(4) 1.1076(3) 0.43247(17) 0.0359(8) Uani 1 1 d . . . . .
H32 H -0.3810 1.1194 0.4775 0.043 Uiso 1 1 calc R U . . .
C13 C -0.4521(4) 1.0608(3) 0.40303(17) 0.0321(7) Uani 1 1 d . . . . .
H26 H -0.5346 1.0427 0.4282 0.039 Uiso 1 1 calc R U . . .
C14 C -0.6388(4) 0.9411(3) 0.34883(16) 0.0297(7) Uani 1 1 d . . . . .
C15 C -0.6166(4) 0.8096(4) 0.37413(18) 0.0370(8) Uani 1 1 d . . . . .
H1A H -0.5330 0.7544 0.3605 0.044 Uiso 1 1 calc R U . . .
C16 C -0.7184(5) 0.7593(5) 0.4197(2) 0.0521(11) Uani 1 1 d . . . . .
H1C H -0.7027 0.6706 0.4366 0.062 Uiso 1 1 calc R U . . .
C17 C -0.8433(5) 0.8409(6) 0.4401(2) 0.0562(13) Uani 1 1 d . . . . .
H1E H -0.9117 0.8072 0.4704 0.067 Uiso 1 1 calc R U . . .
C18 C -0.8656(4) 0.9713(6) 0.4154(2) 0.0597(14) Uani 1 1 d . . . . .
H1B H -0.9487 1.0264 0.4296 0.072 Uiso 1 1 calc R U . . .
C19 C -0.7649(4) 1.0220(4) 0.3691(2) 0.0459(9) Uani 1 1 d . . . . .
H3 H -0.7821 1.1105 0.3516 0.055 Uiso 1 1 calc R U . . .
C20 C -0.0211(4) 0.3900(3) 0.15479(15) 0.0284(7) Uani 1 1 d . . . . .
H16 H -0.0232 0.3449 0.2018 0.034 Uiso 1 1 calc R U . . .
C21 C -0.0622(4) 0.3009(3) 0.11445(16) 0.0284(7) Uani 1 1 d . . . . .
C22 C 0.0214(4) 0.2583(3) 0.05785(17) 0.0349(8) Uani 1 1 d . . . . .
H44 H 0.1064 0.2844 0.0433 0.042 Uiso 1 1 calc R U . . .
C23 C -0.0210(5) 0.1770(4) 0.02293(19) 0.0449(10) Uani 1 1 d . . . . .
H18 H 0.0363 0.1484 -0.0145 0.054 Uiso 1 1 calc R U . . .
C24 C -0.1467(5) 0.1387(4) 0.0431(2) 0.0461(10) Uani 1 1 d . . . . .
H5 H -0.1757 0.0860 0.0190 0.055 Uiso 1 1 calc R U . . .
C25 C -0.2300(5) 0.1793(4) 0.0999(2) 0.0450(9) Uani 1 1 d . . . . .
H1G H -0.3144 0.1521 0.1144 0.054 Uiso 1 1 calc R U . . .
C26 C -0.1885(4) 0.2597(3) 0.13478(19) 0.0384(8) Uani 1 1 d . . . . .
H28 H -0.2458 0.2868 0.1725 0.046 Uiso 1 1 calc R U . . .
C27 C 0.1290(4) 0.4104(3) 0.13434(16) 0.0292(7) Uani 1 1 d . . . . .
C28 C 0.1610(4) 0.5161(3) 0.08790(18) 0.0370(8) Uani 1 1 d . . . . .
H34 H 0.0881 0.5795 0.0693 0.044 Uiso 1 1 calc R U . . .
C29 C 0.2978(4) 0.5286(4) 0.0690(2) 0.0425(9) Uani 1 1 d . . . . .
H1 H 0.3162 0.6008 0.0383 0.051 Uiso 1 1 calc R U . . .
C30 C 0.4089(4) 0.4351(4) 0.09493(19) 0.0412(9) Uani 1 1 d . . . . .
H9 H 0.5015 0.4440 0.0819 0.049 Uiso 1 1 calc R U . . .
C31 C 0.3796(4) 0.3272(4) 0.1411(2) 0.0403(8) Uani 1 1 d . . . . .
H1F H 0.4531 0.2628 0.1584 0.048 Uiso 1 1 calc R U . . .
C32 C 0.2409(4) 0.3162(3) 0.16089(18) 0.0354(8) Uani 1 1 d . . . . .
H36 H 0.2220 0.2451 0.1924 0.043 Uiso 1 1 calc R U . . .
C33 C 0.0001(5) 0.8297(5) 0.1613(2) 0.0506(11) Uani 1 1 d . . . . .
H1KA H -0.0724 0.8994 0.1416 0.061 Uiso 1 1 calc R U . . .
H1KB H 0.0096 0.7546 0.1396 0.061 Uiso 1 1 calc R U . . .
C34 C 0.1378(5) 0.8719(5) 0.1523(2) 0.0514(11) Uani 1 1 d . . . . .
H1MA H 0.1458 0.9358 0.1116 0.062 Uiso 1 1 calc R U . . .
H1MB H 0.2173 0.7985 0.1505 0.062 Uiso 1 1 calc R U . . .
C35 C 0.1280(5) 0.9307(5) 0.2154(2) 0.0536(11) Uani 1 1 d . . . . .
H1LA H 0.2210 0.9304 0.2265 0.064 Uiso 1 1 calc R U . . .
H1LB H 0.0727 1.0193 0.2100 0.064 Uiso 1 1 calc R U . . .
C36 C 0.0554(4) 0.8418(4) 0.26875(18) 0.0378(8) Uani 1 1 d . . . . .
H1JA H 0.1239 0.7692 0.2893 0.045 Uiso 1 1 calc R U . . .
H1JB H 0.0012 0.8887 0.3039 0.045 Uiso 1 1 calc R U . . .
C37 C -0.1773(4) 0.7501(4) 0.41808(18) 0.0357(8) Uani 1 1 d . . . . .
H10A H -0.1938 0.8415 0.3981 0.043 Uiso 1 1 calc R U . . .
H10B H -0.0786 0.7106 0.4074 0.043 Uiso 1 1 calc R U . . .
C38 C -0.2169(5) 0.7336(4) 0.49331(19) 0.0477(10) Uani 1 1 d . . . . .
H13A H -0.3009 0.7972 0.5053 0.057 Uiso 1 1 calc R U . . .
H13B H -0.1404 0.7402 0.5169 0.057 Uiso 1 1 calc R U . . .
C39 C -0.2440(6) 0.5972(5) 0.50848(19) 0.0549(12) Uani 1 1 d . . . . .
H14A H -0.1564 0.5325 0.5118 0.066 Uiso 1 1 calc R U . . .
H14B H -0.3053 0.5844 0.5504 0.066 Uiso 1 1 calc R U . . .
C40 C -0.3142(5) 0.5906(4) 0.44898(18) 0.0436(9) Uani 1 1 d . . . . .
H8A H -0.2868 0.5037 0.4375 0.052 Uiso 1 1 calc R U . . .
H8B H -0.4160 0.6122 0.4590 0.052 Uiso 1 1 calc R U . . .
C41 C -0.5503(4) 0.6034(4) 0.2452(2) 0.0387(8) Uani 1 1 d . . . . .
H6A H -0.5179 0.5932 0.1985 0.046 Uiso 1 1 calc R U . . .
H6B H -0.5921 0.6944 0.2467 0.046 Uiso 1 1 calc R U . . .
C42 C -0.6555(4) 0.5205(3) 0.2748(2) 0.0396(8) Uani 1 1 d . . . . .
H1HA H -0.7095 0.5107 0.2404 0.048 Uiso 1 1 calc R U . . .
H1HB H -0.7198 0.5569 0.3109 0.048 Uiso 1 1 calc R U . . .
C43 C -0.5616(4) 0.3913(4) 0.3019(2) 0.0426(9) Uani 1 1 d . . . . .
H1IA H -0.6129 0.3405 0.3376 0.051 Uiso 1 1 calc R U . . .
H1IB H -0.5220 0.3405 0.2662 0.051 Uiso 1 1 calc R U . . .
C44 C -0.4488(5) 0.4356(4) 0.3288(2) 0.0461(10) Uani 1 1 d . . . . .
H7A H -0.4763 0.4470 0.3757 0.055 Uiso 1 1 calc R U . . .
H7B H -0.3603 0.3721 0.3262 0.055 Uiso 1 1 calc R U . . .

loop_
_atom_site_aniso_label
_atom_site_aniso_U_11
_atom_site_aniso_U_22
_atom_site_aniso_U_33
_atom_site_aniso_U_23
_atom_site_aniso_U_13
_atom_site_aniso_U_12
Sr1 0.02524(17) 0.02766(16) 0.02076(14) -0.00168(11) -0.00282(11) -0.00784(12)
I1 0.03343(15) 0.03252(13) 0.03358(13) 0.00100(9) -0.00918(9) -0.00618(9)
O1 0.0412(15) 0.0390(13) 0.0273(11) -0.0028(9) -0.0031(10) -0.0193(11)
O2 0.0368(14) 0.0416(13) 0.0261(11) -0.0026(10) -0.0027(10) -0.0090(11)
O3 0.0306(13) 0.0327(12) 0.0405(13) -0.0003(10) -0.0068(10) -0.0124(10)
N1 0.0260(14) 0.0216(12) 0.0194(11) -0.0034(9) -0.0018(10) -0.0034(10)
N2 0.0278(15) 0.0207(12) 0.0289(13) -0.0045(10) 0.0004(11) -0.0033(10)
N3 0.0281(15) 0.0244(13) 0.0254(12) -0.0026(10) -0.0009(11) 0.0002(11)
C1 0.0294(18) 0.0267(15) 0.0228(14) -0.0027(11) 0.0017(12) -0.0067(13)
C2 0.037(2) 0.0359(18) 0.0225(14) -0.0065(13) -0.0049(13) 0.0003(14)
C3 0.0343(19) 0.0308(17) 0.0229(14) -0.0002(12) -0.0054(13) 0.0020(14)
C4 0.0254(17) 0.0219(14) 0.0242(14) 0.0003(11) 0.0009(12) -0.0034(12)
C5 0.0236(16) 0.0163(13) 0.0283(15) 0.0019(11) -0.0015(12) -0.0020(11)
C6 0.0303(18) 0.0258(15) 0.0232(14) -0.0059(11) 0.0012(12) -0.0036(13)
C7 0.0324(19) 0.0225(15) 0.0273(15) -0.0068(12) -0.0038(13) 0.0007(12)
C8 0.0348(19) 0.0188(14) 0.0292(15) -0.0027(11) -0.0052(13) -0.0034(12)
C9 0.038(2) 0.0254(16) 0.0353(17) -0.0050(13) -0.0003(15) -0.0065(14)
C10 0.036(2) 0.0318(17) 0.0443(19) -0.0033(14) -0.0023(16) -0.0114(15)
C11 0.043(2) 0.0288(17) 0.0413(19) -0.0013(14) -0.0132(16) -0.0114(15)
C12 0.046(2) 0.0349(18) 0.0290(16) -0.0036(13) -0.0076(15) -0.0125(16)
C13 0.037(2) 0.0303(17) 0.0297(16) -0.0030(13) -0.0028(14) -0.0108(14)
C14 0.0245(17) 0.0378(17) 0.0293(15) -0.0151(13) -0.0032(13) -0.0036(13)
C15 0.036(2) 0.0392(19) 0.0368(18) -0.0122(15) 0.0055(15) -0.0101(15)
C16 0.056(3) 0.069(3) 0.043(2) -0.0168(19) 0.0088(19) -0.038(2)
C17 0.037(2) 0.109(4) 0.040(2) -0.035(2) 0.0066(18) -0.038(3)
C18 0.024(2) 0.113(4) 0.046(2) -0.040(3) -0.0005(17) -0.001(2)
C19 0.032(2) 0.059(3) 0.046(2) -0.0181(18) -0.0087(17) 0.0020(18)
C20 0.0340(19) 0.0262(15) 0.0209(14) -0.0033(11) 0.0000(12) -0.0006(13)
C21 0.0327(19) 0.0204(14) 0.0264(15) -0.0016(11) -0.0023(13) 0.0027(12)
C22 0.043(2) 0.0297(17) 0.0282(16) -0.0044(13) 0.0004(14) -0.0030(15)
C23 0.064(3) 0.0340(19) 0.0322(18) -0.0086(15) -0.0063(18) 0.0013(18)
C24 0.064(3) 0.0297(18) 0.048(2) -0.0099(16) -0.020(2) -0.0044(18)
C25 0.045(2) 0.0334(19) 0.058(2) -0.0088(17) -0.0045(19) -0.0111(17)
C26 0.042(2) 0.0315(18) 0.0383(18) -0.0087(14) 0.0047(16) -0.0047(15)
C27 0.0302(18) 0.0290(16) 0.0261(14) -0.0051(12) -0.0021(13) -0.0020(13)
C28 0.036(2) 0.0323(18) 0.0353(17) 0.0012(14) -0.0036(15) 0.0014(15)
C29 0.042(2) 0.0370(19) 0.042(2) -0.0009(15) 0.0081(17) -0.0080(16)
C30 0.032(2) 0.052(2) 0.0404(19) -0.0137(16) 0.0035(16) -0.0104(17)
C31 0.034(2) 0.0365(19) 0.045(2) -0.0061(16) -0.0050(16) 0.0015(15)
C32 0.037(2) 0.0288(17) 0.0363(17) -0.0010(13) -0.0056(15) -0.0012(14)
C33 0.061(3) 0.066(3) 0.0311(19) -0.0033(17) -0.0026(18) -0.032(2)
C34 0.046(3) 0.072(3) 0.035(2) -0.0029(19) 0.0041(17) -0.022(2)
C35 0.053(3) 0.070(3) 0.049(2) -0.007(2) -0.001(2) -0.038(2)
C36 0.032(2) 0.047(2) 0.0350(18) -0.0037(15) -0.0016(15) -0.0133(16)
C37 0.040(2) 0.0334(18) 0.0346(18) -0.0038(14) -0.0064(15) -0.0093(15)
C38 0.067(3) 0.051(2) 0.0292(18) -0.0121(16) -0.0024(18) -0.019(2)
C39 0.079(3) 0.071(3) 0.0240(17) 0.0038(17) -0.0094(19) -0.040(3)
C40 0.047(2) 0.051(2) 0.0330(18) -0.0016(16) 0.0041(16) -0.0202(18)
C41 0.032(2) 0.0357(18) 0.049(2) 0.0030(15) -0.0108(16) -0.0133(15)
C42 0.035(2) 0.0329(18) 0.053(2) -0.0039(16) -0.0051(17) -0.0129(15)
C43 0.053(3) 0.0300(18) 0.048(2) -0.0029(15) -0.0093(18) -0.0152(17)
C44 0.050(3) 0.036(2) 0.052(2) 0.0098(17) -0.0163(19) -0.0175(18)

loop_
_atom_type_symbol
_atom_type_description
_atom_type_scat_dispersion_real
_atom_type_scat_dispersion_imag
_atom_type_scat_source
Sr Sr -0.3528 1.8200 'International Tables Vol C Tables 4.2.6.8 and 6.1.1.4'
I I -0.3257 6.8362 'International Tables Vol C Tables 4.2.6.8 and 6.1.1.4'
O O 0.0492 0.0322 'International Tables Vol C Tables 4.2.6.8 and 6.1.1.4'
N N 0.0311 0.0180 'International Tables Vol C Tables 4.2.6.8 and 6.1.1.4'
C C 0.0181 0.0091 'International Tables Vol C Tables 4.2.6.8 and 6.1.1.4'
H H 0.0000 0.0000 'International Tables Vol C Tables 4.2.6.8 and 6.1.1.4'

loop_
_geom_angle_atom_site_label_1
_geom_angle_atom_site_label_2
_geom_angle_atom_site_label_3
_geom_angle
_geom_angle_site_symmetry_1
_geom_angle_site_symmetry_3
_geom_angle_publ_flag
N1 Sr1 O3 81.39(8) . . ?
N1 Sr1 O1 88.21(8) . . ?
O3 Sr1 O1 166.97(8) . . ?
N1 Sr1 O2 139.16(8) . . ?
O3 Sr1 O2 86.58(8) . . ?
O1 Sr1 O2 96.33(8) . . ?
N1 Sr1 N3 61.94(8) . . ?
O3 Sr1 N3 87.70(8) . . ?
O1 Sr1 N3 94.35(8) . . ?
O2 Sr1 N3 156.49(8) . . ?
N1 Sr1 N2 59.01(8) . . ?
O3 Sr1 N2 80.19(7) . . ?
O1 Sr1 N2 87.73(8) . . ?
O2 Sr1 N2 80.57(7) . . ?
N3 Sr1 N2 120.81(7) . . ?
N1 Sr1 I1 143.31(6) . . ?
O3 Sr1 I1 97.19(6) . . ?
O1 Sr1 I1 95.84(6) . . ?
O2 Sr1 I1 76.75(6) . . ?
N3 Sr1 I1 81.38(5) . . ?
N2 Sr1 I1 157.29(5) . . ?
C36 O1 C33 109.2(3) . . ?
C36 O1 Sr1 135.79(19) . . ?
C33 O1 Sr1 114.4(2) . . ?
C40 O2 C37 108.4(3) . . ?
C40 O2 Sr1 125.4(2) . . ?
C37 O2 Sr1 117.19(19) . . ?
C44 O3 C41 108.9(3) . . ?
C44 O3 Sr1 126.2(2) . . ?
C41 O3 Sr1 123.52(19) . . ?
C1 N1 C4 105.9(3) . . ?
C1 N1 Sr1 124.0(2) . . ?
C4 N1 Sr1 129.09(19) . . ?
C5 N2 C7 115.5(3) . . ?
C5 N2 Sr1 109.09(19) . . ?
C7 N2 Sr1 135.4(2) . . ?
C6 N3 C20 118.0(3) . . ?
C6 N3 Sr1 113.7(2) . . ?
C20 N3 Sr1 127.94(19) . . ?
N1 C1 C2 111.3(3) . . ?
N1 C1 C6 119.0(3) . . ?
C2 C1 C6 129.6(3) . . ?
C3 C2 C1 105.8(3) . . ?
C3 C2 H19 127.1 . . ?
C1 C2 H19 127.1 . . ?
C2 C3 C4 106.4(3) . . ?
C2 C3 H15 126.8 . . ?
C4 C3 H15 126.8 . . ?
N1 C4 C3 110.6(3) . . ?
N1 C4 C5 120.0(3) . . ?
C3 C4 C5 129.2(3) . . ?
N2 C5 C4 122.6(3) . . ?
N2 C5 H4 118.7 . . ?
C4 C5 H4 118.7 . . ?
N3 C6 C1 120.7(3) . . ?
N3 C6 H17 119.6 . . ?
C1 C6 H17 119.6 . . ?
N2 C7 C14 111.1(3) . . ?
N2 C7 C8 110.0(3) . . ?
C14 C7 C8 113.2(3) . . ?
N2 C7 H35 107.4 . . ?
C14 C7 H35 107.4 . . ?
C8 C7 H35 107.4 . . ?
C9 C8 C13 118.2(3) . . ?
C9 C8 C7 119.5(3) . . ?
C13 C8 C7 122.1(3) . . ?
C10 C9 C8 121.1(3) . . ?
C10 C9 H12 119.4 . . ?
C8 C9 H12 119.4 . . ?
C9 C10 C11 120.3(3) . . ?
C9 C10 H37 119.9 . . ?
C11 C10 H37 119.9 . . ?
C12 C11 C10 119.0(3) . . ?
C12 C11 H1D 120.5 . . ?
C10 C11 H1D 120.5 . . ?
C13 C12 C11 120.6(3) . . ?
C13 C12 H32 119.7 . . ?
C11 C12 H32 119.7 . . ?
C12 C13 C8 120.8(3) . . ?
C12 C13 H26 119.6 . . ?
C8 C13 H26 119.6 . . ?
C15 C14 C19 119.0(3) . . ?
C15 C14 C7 121.4(3) . . ?
C19 C14 C7 119.6(3) . . ?
C14 C15 C16 120.4(4) . . ?
C14 C15 H1A 119.8 . . ?
C16 C15 H1A 119.8 . . ?
C17 C16 C15 120.1(5) . . ?
C17 C16 H1C 120.0 . . ?
C15 C16 H1C 120.0 . . ?
C18 C17 C16 119.8(4) . . ?
C18 C17 H1E 120.1 . . ?
C16 C17 H1E 120.1 . . ?
C17 C18 C19 120.4(4) . . ?
C17 C18 H1B 119.8 . . ?
C19 C18 H1B 119.8 . . ?
C18 C19 C14 120.3(4) . . ?
C18 C19 H3 119.9 . . ?
C14 C19 H3 119.9 . . ?
N3 C20 C27 110.7(3) . . ?
N3 C20 C21 114.0(3) . . ?
C27 C20 C21 113.6(3) . . ?
N3 C20 H16 105.9 . . ?
C27 C20 H16 105.9 . . ?
C21 C20 H16 105.9 . . ?
C26 C21 C22 118.1(3) . . ?
C26 C21 C20 119.0(3) . . ?
C22 C21 C20 122.9(3) . . ?
C23 C22 C21 120.6(4) . . ?
C23 C22 H44 119.7 . . ?
C21 C22 H44 119.7 . . ?
C24 C23 C22 120.6(4) . . ?
C24 C23 H18 119.7 . . ?
C22 C23 H18 119.7 . . ?
C23 C24 C25 119.4(4) . . ?
C23 C24 H5 120.3 . . ?
C25 C24 H5 120.3 . . ?
C26 C25 C24 120.4(4) . . ?
C26 C25 H1G 119.8 . . ?
C24 C25 H1G 119.8 . . ?
C25 C26 C21 121.0(3) . . ?
C25 C26 H28 119.5 . . ?
C21 C26 H28 119.5 . . ?
C28 C27 C32 118.0(3) . . ?
C28 C27 C20 123.0(3) . . ?
C32 C27 C20 119.0(3) . . ?
C29 C28 C27 121.3(3) . . ?
C29 C28 H34 119.4 . . ?
C27 C28 H34 119.4 . . ?
C28 C29 C30 120.9(3) . . ?
C28 C29 H1 119.6 . . ?
C30 C29 H1 119.6 . . ?
C29 C30 C31 119.0(4) . . ?
C29 C30 H9 120.5 . . ?
C31 C30 H9 120.5 . . ?
C32 C31 C30 119.9(3) . . ?
C32 C31 H1F 120.1 . . ?
C30 C31 H1F 120.1 . . ?
C31 C32 C27 121.0(3) . . ?
C31 C32 H36 119.5 . . ?
C27 C32 H36 119.5 . . ?
O1 C33 C34 106.3(3) . . ?
O1 C33 H1KA 110.5 . . ?
C34 C33 H1KA 110.5 . . ?
O1 C33 H1KB 110.5 . . ?
C34 C33 H1KB 110.5 . . ?
H1KA C33 H1KB 108.7 . . ?
C33 C34 C35 101.9(3) . . ?
C33 C34 H1MA 111.4 . . ?
C35 C34 H1MA 111.4 . . ?
C33 C34 H1MB 111.4 . . ?
C35 C34 H1MB 111.4 . . ?
H1MA C34 H1MB 109.3 . . ?
C36 C35 C34 102.8(3) . . ?
C36 C35 H1LA 111.2 . . ?
C34 C35 H1LA 111.2 . . ?
C36 C35 H1LB 111.2 . . ?
C34 C35 H1LB 111.2 . . ?
H1LA C35 H1LB 109.1 . . ?
O1 C36 C35 105.4(3) . . ?
O1 C36 H1JA 110.7 . . ?
C35 C36 H1JA 110.7 . . ?
O1 C36 H1JB 110.7 . . ?
C35 C36 H1JB 110.7 . . ?
H1JA C36 H1JB 108.8 . . ?
O2 C37 C38 104.7(3) . . ?
O2 C37 H10A 110.8 . . ?
C38 C37 H10A 110.8 . . ?
O2 C37 H10B 110.8 . . ?
C38 C37 H10B 110.8 . . ?
H10A C37 H10B 108.9 . . ?
C37 C38 C39 101.5(3) . . ?
C37 C38 H13A 111.5 . . ?
C39 C38 H13A 111.5 . . ?
C37 C38 H13B 111.5 . . ?
C39 C38 H13B 111.5 . . ?
H13A C38 H13B 109.3 . . ?
C40 C39 C38 103.2(3) . . ?
C40 C39 H14A 111.1 . . ?
C38 C39 H14A 111.1 . . ?
C40 C39 H14B 111.1 . . ?
C38 C39 H14B 111.1 . . ?
H14A C39 H14B 109.1 . . ?
O2 C40 C39 106.4(3) . . ?
O2 C40 H8A 110.4 . . ?
C39 C40 H8A 110.4 . . ?
O2 C40 H8B 110.4 . . ?
C39 C40 H8B 110.4 . . ?
H8A C40 H8B 108.6 . . ?
O3 C41 C42 105.8(3) . . ?
O3 C41 H6A 110.6 . . ?
C42 C41 H6A 110.6 . . ?
O3 C41 H6B 110.6 . . ?
C42 C41 H6B 110.6 . . ?
H6A C41 H6B 108.7 . . ?
C41 C42 C43 102.5(3) . . ?
C41 C42 H1HA 111.3 . . ?
C43 C42 H1HA 111.3 . . ?
C41 C42 H1HB 111.3 . . ?
C43 C42 H1HB 111.3 . . ?
H1HA C42 H1HB 109.2 . . ?
C44 C43 C42 101.7(3) . . ?
C44 C43 H1IA 111.4 . . ?
C42 C43 H1IA 111.4 . . ?
C44 C43 H1IB 111.4 . . ?
C42 C43 H1IB 111.4 . . ?
H1IA C43 H1IB 109.3 . . ?
O3 C44 C43 106.4(3) . . ?
O3 C44 H7A 110.5 . . ?
C43 C44 H7A 110.5 . . ?
O3 C44 H7B 110.5 . . ?
C43 C44 H7B 110.5 . . ?
H7A C44 H7B 108.6 . . ?

loop_
_geom_bond_atom_site_label_1
_geom_bond_atom_site_label_2
_geom_bond_distance
_geom_bond_site_symmetry_2
_geom_bond_publ_flag
Sr1 N1 2.506(2) . ?
Sr1 O3 2.529(2) . ?
Sr1 O1 2.543(2) . ?
Sr1 O2 2.601(2) . ?
Sr1 N3 2.846(3) . ?
Sr1 N2 3.106(3) . ?
Sr1 I1 3.2906(4) . ?
O1 C36 1.438(4) . ?
O1 C33 1.447(4) . ?
O2 C40 1.450(4) . ?
O2 C37 1.453(4) . ?
O3 C44 1.445(4) . ?
O3 C41 1.451(4) . ?
N1 C1 1.361(4) . ?
N1 C4 1.362(4) . ?
N2 C5 1.284(4) . ?
N2 C7 1.478(4) . ?
N3 C6 1.287(4) . ?
N3 C20 1.488(4) . ?
C1 C2 1.406(5) . ?
C1 C6 1.452(4) . ?
C2 C3 1.392(5) . ?
C2 H19 0.9300 . ?
C3 C4 1.412(5) . ?
C3 H15 0.9300 . ?
C4 C5 1.437(4) . ?
C5 H4 0.9300 . ?
C6 H17 0.9300 . ?
C7 C14 1.524(5) . ?
C7 C8 1.529(5) . ?
C7 H35 0.9800 . ?
C8 C9 1.392(5) . ?
C8 C13 1.394(5) . ?
C9 C10 1.381(5) . ?
C9 H12 0.9300 . ?
C10 C11 1.389(5) . ?
C10 H37 0.9300 . ?
C11 C12 1.389(5) . ?
C11 H1D 0.9300 . ?
C12 C13 1.381(5) . ?
C12 H32 0.9300 . ?
C13 H26 0.9300 . ?
C14 C15 1.381(5) . ?
C14 C19 1.389(5) . ?
C15 C16 1.388(5) . ?
C15 H1A 0.9300 . ?
C16 C17 1.385(7) . ?
C16 H1C 0.9300 . ?
C17 C18 1.367(8) . ?
C17 H1E 0.9300 . ?
C18 C19 1.388(6) . ?
C18 H1B 0.9300 . ?
C19 H3 0.9300 . ?
C20 C27 1.525(5) . ?
C20 C21 1.525(5) . ?
C20 H16 0.9800 . ?
C21 C26 1.392(5) . ?
C21 C22 1.393(4) . ?
C22 C23 1.390(5) . ?
C22 H44 0.9300 . ?
C23 C24 1.372(6) . ?
C23 H18 0.9300 . ?
C24 C25 1.386(6) . ?
C24 H5 0.9300 . ?
C25 C26 1.378(5) . ?
C25 H1G 0.9300 . ?
C26 H28 0.9300 . ?
C27 C28 1.391(5) . ?
C27 C32 1.397(5) . ?
C28 C29 1.370(5) . ?
C28 H34 0.9300 . ?
C29 C30 1.384(6) . ?
C29 H1 0.9300 . ?
C30 C31 1.397(5) . ?
C30 H9 0.9300 . ?
C31 C32 1.386(5) . ?
C31 H1F 0.9300 . ?
C32 H36 0.9300 . ?
C33 C34 1.499(6) . ?
C33 H1KA 0.9700 . ?
C33 H1KB 0.9700 . ?
C34 C35 1.512(6) . ?
C34 H1MA 0.9700 . ?
C34 H1MB 0.9700 . ?
C35 C36 1.509(5) . ?
C35 H1LA 0.9700 . ?
C35 H1LB 0.9700 . ?
C36 H1JA 0.9700 . ?
C36 H1JB 0.9700 . ?
C37 C38 1.501(5) . ?
C37 H10A 0.9700 . ?
C37 H10B 0.9700 . ?
C38 C39 1.514(6) . ?
C38 H13A 0.9700 . ?
C38 H13B 0.9700 . ?
C39 C40 1.494(6) . ?
C39 H14A 0.9700 . ?
C39 H14B 0.9700 . ?
C40 H8A 0.9700 . ?
C40 H8B 0.9700 . ?
C41 C42 1.503(5) . ?
C41 H6A 0.9700 . ?
C41 H6B 0.9700 . ?
C42 C43 1.522(5) . ?
C42 H1HA 0.9700 . ?
C42 H1HB 0.9700 . ?
C43 C44 1.509(6) . ?
C43 H1IA 0.9700 . ?
C43 H1IB 0.9700 . ?
C44 H7A 0.9700 . ?
C44 H7B 0.9700 . ?

loop_
_geom_torsion_atom_site_label_1
_geom_torsion_atom_site_label_2
_geom_torsion_atom_site_label_3
_geom_torsion_atom_site_label_4
_geom_torsion
_geom_torsion_site_symmetry_1
_geom_torsion_site_symmetry_2
_geom_torsion_site_symmetry_3
_geom_torsion_site_symmetry_4
_geom_torsion_publ_flag
C4 N1 C1 C2 0.3(4) . . . . ?
Sr1 N1 C1 C2 169.5(2) . . . . ?
C4 N1 C1 C6 -176.2(3) . . . . ?
Sr1 N1 C1 C6 -7.0(4) . . . . ?
N1 C1 C2 C3 0.3(4) . . . . ?
C6 C1 C2 C3 176.4(3) . . . . ?
C1 C2 C3 C4 -0.9(4) . . . . ?
C1 N1 C4 C3 -0.9(3) . . . . ?
Sr1 N1 C4 C3 -169.3(2) . . . . ?
C1 N1 C4 C5 173.8(3) . . . . ?
Sr1 N1 C4 C5 5.4(4) . . . . ?
C2 C3 C4 N1 1.1(4) . . . . ?
C2 C3 C4 C5 -172.9(3) . . . . ?
C7 N2 C5 C4 -177.6(3) . . . . ?
Sr1 N2 C5 C4 4.3(4) . . . . ?
N1 C4 C5 N2 -6.5(5) . . . . ?
C3 C4 C5 N2 167.0(3) . . . . ?
C20 N3 C6 C1 180.0(3) . . . . ?
Sr1 N3 C6 C1 6.7(4) . . . . ?
N1 C1 C6 N3 -0.9(5) . . . . ?
C2 C1 C6 N3 -176.6(3) . . . . ?
C5 N2 C7 C14 106.9(3) . . . . ?
Sr1 N2 C7 C14 -75.6(4) . . . . ?
C5 N2 C7 C8 -126.9(3) . . . . ?
Sr1 N2 C7 C8 50.5(4) . . . . ?
N2 C7 C8 C9 41.3(4) . . . . ?
C14 C7 C8 C9 166.2(3) . . . . ?
N2 C7 C8 C13 -143.8(3) . . . . ?
C14 C7 C8 C13 -18.9(4) . . . . ?
C13 C8 C9 C10 -0.7(5) . . . . ?
C7 C8 C9 C10 174.4(3) . . . . ?
C8 C9 C10 C11 0.5(5) . . . . ?
C9 C10 C11 C12 0.5(5) . . . . ?
C10 C11 C12 C13 -1.3(5) . . . . ?
C11 C12 C13 C8 1.0(5) . . . . ?
C9 C8 C13 C12 0.0(5) . . . . ?
C7 C8 C13 C12 -175.0(3) . . . . ?
N2 C7 C14 C15 35.4(4) . . . . ?
C8 C7 C14 C15 -89.0(4) . . . . ?
N2 C7 C14 C19 -145.5(3) . . . . ?
C8 C7 C14 C19 90.2(4) . . . . ?
C19 C14 C15 C16 -0.7(6) . . . . ?
C7 C14 C15 C16 178.5(4) . . . . ?
C14 C15 C16 C17 0.1(6) . . . . ?
C15 C16 C17 C18 -0.3(6) . . . . ?
C16 C17 C18 C19 1.1(7) . . . . ?
C17 C18 C19 C14 -1.7(6) . . . . ?
C15 C14 C19 C18 1.5(6) . . . . ?
C7 C14 C19 C18 -177.7(3) . . . . ?
C6 N3 C20 C27 97.3(3) . . . . ?
Sr1 N3 C20 C27 -90.6(3) . . . . ?
C6 N3 C20 C21 -32.2(4) . . . . ?
Sr1 N3 C20 C21 139.9(2) . . . . ?
N3 C20 C21 C26 -61.2(4) . . . . ?
C27 C20 C21 C26 170.8(3) . . . . ?
N3 C20 C21 C22 119.0(3) . . . . ?
C27 C20 C21 C22 -9.1(4) . . . . ?
C26 C21 C22 C23 0.1(5) . . . . ?
C20 C21 C22 C23 180.0(3) . . . . ?
C21 C22 C23 C24 0.8(6) . . . . ?
C22 C23 C24 C25 -1.5(6) . . . . ?
C23 C24 C25 C26 1.4(6) . . . . ?
C24 C25 C26 C21 -0.5(6) . . . . ?
C22 C21 C26 C25 -0.2(5) . . . . ?
C20 C21 C26 C25 179.9(3) . . . . ?
N3 C20 C27 C28 -34.6(4) . . . . ?
C21 C20 C27 C28 95.2(4) . . . . ?
N3 C20 C27 C32 148.3(3) . . . . ?
C21 C20 C27 C32 -81.9(4) . . . . ?
C32 C27 C28 C29 -0.5(5) . . . . ?
C20 C27 C28 C29 -177.6(3) . . . . ?
C27 C28 C29 C30 0.8(6) . . . . ?
C28 C29 C30 C31 -0.1(6) . . . . ?
C29 C30 C31 C32 -1.0(6) . . . . ?
C30 C31 C32 C27 1.4(6) . . . . ?
C28 C27 C32 C31 -0.6(5) . . . . ?
C20 C27 C32 C31 176.6(3) . . . . ?
C36 O1 C33 C34 11.7(5) . . . . ?
Sr1 O1 C33 C34 -161.2(3) . . . . ?
O1 C33 C34 C35 -30.7(5) . . . . ?
C33 C34 C35 C36 37.5(5) . . . . ?
C33 O1 C36 C35 12.6(4) . . . . ?
Sr1 O1 C36 C35 -176.8(3) . . . . ?
C34 C35 C36 O1 -31.5(5) . . . . ?
C40 O2 C37 C38 -22.3(4) . . . . ?
Sr1 O2 C37 C38 -171.4(2) . . . . ?
O2 C37 C38 C39 37.2(4) . . . . ?
C37 C38 C39 C40 -38.0(5) . . . . ?
C37 O2 C40 C39 -2.1(4) . . . . ?
Sr1 O2 C40 C39 143.8(3) . . . . ?
C38 C39 C40 O2 25.3(5) . . . . ?
C44 O3 C41 C42 13.0(4) . . . . ?
Sr1 O3 C41 C42 -179.6(2) . . . . ?
O3 C41 C42 C43 -31.8(4) . . . . ?
C41 C42 C43 C44 37.8(4) . . . . ?
C41 O3 C44 C43 11.6(4) . . . . ?
Sr1 O3 C44 C43 -155.4(2) . . . . ?
C42 C43 C44 O3 -30.8(4) . . . . ?
